data_1527227
loop_
_publ_author_name
'Che Guangcan'
'Ellner, M.'
'Schubert, K.'

_publ_section_title
;
 The hP1-type phases in alloys of cadmium, mercury, and indium with tin
;
_journal_name_full 'Journal of Materials Science'
_journal_page_first 2417
_journal_page_last 2420
_journal_volume 26
_journal_year 1991
_chemical_formula_sum 'Hg0.1 Sn0.9'
_space_group_IT_number 191
_symmetry_space_group_name_Hall '-P 6 2'
_symmetry_space_group_name_H-M 'P 6/m m m'
_cell_angle_alpha 90
_cell_angle_beta 90
_cell_angle_gamma 120
_cell_formula_units_Z 1
_cell_length_a 3.2074
_cell_length_b 3.2074
_cell_length_c 2.9865
_cell_volume 26.607
_citation_journal_id_ASTM JMTSAS
_cod_data_source_file CheGuangcan_JMTSAS_1991_556.cif
_cod_data_source_block Hg0.1Sn0.9
_cod_original_cell_volume 26.60722
_cod_database_code 1527227

loop_
_symmetry_equiv_pos_as_xyz
x,y,z
x-y,x,z
-y,x-y,z
-x,-y,z
-x+y,-x,z
y,-x+y,z
-y,-x,-z
x-y,-y,-z
x,x-y,-z
y,x,-z
-x+y,y,-z
-x,-x+y,-z
-x,-y,-z
-x+y,-x,-z
y,-x+y,-z
x,y,-z
x-y,x,-z
-y,x-y,-z
y,x,z
-x+y,y,z
-x,-x+y,z
-y,-x,z
x-y,-y,z
x,x-y,z

loop_
_atom_site_label
_atom_site_type_symbol
_atom_site_fract_x
_atom_site_fract_y
_atom_site_fract_z
_atom_site_occupancy
_atom_site_U_iso_or_equiv
Sn1 Sn 0 0 0 0.9 0.0
Hg1 Hg 0 0 0 0.1 0.0
